data_2104285
loop_
_publ_author_name
'Britton, Doyle'

_publ_section_title
;
 Planar packing of tetrachlorodicyanobenzenes. II
;
_journal_issue 1
_journal_name_full 'Acta Crystallographica Section B'
_journal_page_first 54
_journal_page_last 58
_journal_paper_doi 10.1107/S0108768108035234
_journal_volume 65
_journal_year 2009
_chemical_formula_moiety 'C8 Cl4 N2'
_chemical_formula_sum 'C8 Cl4 N2'
_chemical_formula_weight 265.90
_chemical_name_systematic
;
 o-tetrachlordicyanobenzene/p-tetrachlordicyanobenzene  1/1
;
_space_group_IT_number 166
_symmetry_cell_setting hexagonal
_symmetry_space_group_name_Hall '-R 3 2"'
_symmetry_space_group_name_H-M 'R -3 m :H'
_atom_sites_solution_primary direct
_atom_sites_solution_secondary difmap
_audit_creation_method SHELXTL
_cell_angle_alpha 90.00
_cell_angle_beta 90.00
_cell_angle_gamma 120.00
_cell_formula_units_Z 3
_cell_length_a 9.2473(8)
_cell_length_b 9.2473(8)
_cell_length_c 9.9590(13)
_cell_measurement_reflns_used 1173
_cell_measurement_temperature 173(2)
_cell_measurement_theta_max 25.0
_cell_measurement_theta_min 3.3
_cell_volume 737.52(13)
_computing_cell_refinement 'SAINT (Bruker, 2002)'
_computing_data_collection 'SMART (Bruker, 2002)'
_computing_data_reduction SAINT
_computing_molecular_graphics SHELXTL
_computing_publication_material SHELXTL
_computing_structure_refinement SHELXTL
_computing_structure_solution 'SHELXTL (Sheldrick, 1997)'
_diffrn_ambient_temperature 173(2)
_diffrn_measured_fraction_theta_full 0.994
_diffrn_measured_fraction_theta_max 0.994
_diffrn_measurement_device_type
;
Bruker 1K area CCD area detector diffractometer
;
_diffrn_measurement_method '\w scans'
_diffrn_radiation_monochromator graphite
_diffrn_radiation_source 'fine-focus sealed tube'
_diffrn_radiation_type MoK\a
_diffrn_radiation_wavelength 0.71073
_diffrn_reflns_av_R_equivalents 0.0376
_diffrn_reflns_av_sigmaI/netI 0.0228
_diffrn_reflns_limit_h_max 10
_diffrn_reflns_limit_h_min -8
_diffrn_reflns_limit_k_max 10
_diffrn_reflns_limit_k_min -10
_diffrn_reflns_limit_l_max 9
_diffrn_reflns_limit_l_min -11
_diffrn_reflns_number 1227
_diffrn_reflns_theta_full 24.95
_diffrn_reflns_theta_max 24.95
_diffrn_reflns_theta_min 3.26
_diffrn_standards_decay_% 'less tha 1'
_diffrn_standards_number 0
_exptl_absorpt_coefficient_mu 1.157
_exptl_absorpt_correction_T_max 0.71
_exptl_absorpt_correction_T_min 0.64
_exptl_absorpt_correction_type multi-scan
_exptl_absorpt_process_details
;
SADABS;  Sheldrick, 1996; Blessing, 1995
;
_exptl_crystal_colour colorless
_exptl_crystal_density_diffrn 1.796
_exptl_crystal_density_meas ?
_exptl_crystal_density_method .
_exptl_crystal_description prism
_exptl_crystal_F_000 390
_exptl_crystal_size_max .45
_exptl_crystal_size_mid .35
_exptl_crystal_size_min .30
_refine_diff_density_max 0.22
_refine_diff_density_min -0.22
_refine_ls_extinction_coef 0.036(10)
_refine_ls_extinction_expression Fc^*^=kFc[1+0.001xFc^2^\l^3^/sin(2\q)]^-1/4^
_refine_ls_extinction_method SHELXTL
_refine_ls_goodness_of_fit_ref 1.281
_refine_ls_matrix_type full
_refine_ls_number_parameters 22
_refine_ls_number_reflns 176
_refine_ls_number_restraints 4
_refine_ls_restrained_S_all 1.265
_refine_ls_R_factor_all 0.0300
_refine_ls_R_factor_gt 0.0286
_refine_ls_shift/su_max 0.001
_refine_ls_shift/su_mean 0.000
_refine_ls_structure_factor_coef Fsqd
_refine_ls_weighting_details
;
 calc w=1/[\s^2^(Fo^2^)+(0.058P)^2^+0.025P]
  where P=(Fo^2^+2Fc^2^)/3
;
_refine_ls_weighting_scheme calc
_refine_ls_wR_factor_gt 0.0842
_refine_ls_wR_factor_ref 0.0855
_reflns_number_gt 167
_reflns_number_total 176
_reflns_threshold_expression '>2\s(I) '
_cod_data_source_file bs5066.cif
_cod_data_source_block O-P
_cod_original_sg_symbol_Hall '- R 3 2"'
_cod_original_sg_symbol_H-M 'R -3 m:H'
_cod_database_code 2104285
_cod_database_fobs_code 2104285

loop_
_symmetry_equiv_pos_as_xyz
'x, y, z'
'-y, x-y, z'
'-x+y, -x, z'
'-y, -x, z'
'x, x-y, z'
'-x+y, y, z'
'x+2/3, y+1/3, z+1/3'
'-y+2/3, x-y+1/3, z+1/3'
'-x+y+2/3, -x+1/3, z+1/3'
'-y+2/3, -x+1/3, z+1/3'
'x+2/3, x-y+1/3, z+1/3'
'-x+y+2/3, y+1/3, z+1/3'
'x+1/3, y+2/3, z+2/3'
'-y+1/3, x-y+2/3, z+2/3'
'-x+y+1/3, -x+2/3, z+2/3'
'-y+1/3, -x+2/3, z+2/3'
'x+1/3, x-y+2/3, z+2/3'
'-x+y+1/3, y+2/3, z+2/3'
'-x, -y, -z'
'y, -x+y, -z'
'x-y, x, -z'
'y, x, -z'
'-x, -x+y, -z'
'x-y, -y, -z'
'-x+2/3, -y+1/3, -z+1/3'
'y+2/3, -x+y+1/3, -z+1/3'
'x-y+2/3, x+1/3, -z+1/3'
'y+2/3, x+1/3, -z+1/3'
'-x+2/3, -x+y+1/3, -z+1/3'
'x-y+2/3, -y+1/3, -z+1/3'
'-x+1/3, -y+2/3, -z+2/3'
'y+1/3, -x+y+2/3, -z+2/3'
'x-y+1/3, x+2/3, -z+2/3'
'y+1/3, x+2/3, -z+2/3'
'-x+1/3, -x+y+2/3, -z+2/3'
'x-y+1/3, -y+2/3, -z+2/3'

loop_
_atom_site_type_symbol
_atom_site_label
_atom_site_fract_x
_atom_site_fract_y
_atom_site_fract_z
_atom_site_U_iso_or_equiv
_atom_site_adp_type
_atom_site_calc_flag
_atom_site_refinement_flags
_atom_site_occupancy
_atom_site_disorder_assembly
_atom_site_disorder_group
Cl Cl1 0.38797(10) 0.19398(5) -0.00711(11) 0.0536(6) Uani d SPD 0.66667 . .
C C1 0.17423(10) 0.08712(5) -0.00036(19) 0.0375(7) Uani d SD 1 . .
C C2 0.35453(12) 0.17726(6) 0.0053(11) 0.0536(6) Uani d SPD 0.33333 . .
N N1 0.49708(11) 0.24854(5) 0.0083(6) 0.0537(14) Uani d SPD 0.33333 . .

loop_
_atom_site_aniso_label
_atom_site_aniso_U_11
_atom_site_aniso_U_22
_atom_site_aniso_U_33
_atom_site_aniso_U_12
_atom_site_aniso_U_13
_atom_site_aniso_U_23
Cl1 0.0355(7) 0.0698(7) 0.0439(8) 0.0178(4) 0.0019(4) 0.00093(18)
C1 0.0385(10) 0.0446(10) 0.0272(10) 0.0193(5) 0.0003(7) 0.0002(3)
C2 0.0355(7) 0.0698(7) 0.0439(8) 0.0178(4) 0.0019(4) 0.00093(18)
N1 0.044(3) 0.058(2) 0.054(4) 0.0218(17) -0.003(3) -0.0017(13)

loop_
_atom_type_symbol
_atom_type_description
_atom_type_scat_dispersion_real
_atom_type_scat_dispersion_imag
_atom_type_scat_source
C C 0.0033 0.0016 'International Tables Vol C Tables 4.2.6.8 and 6.1.1.4'
N N 0.0061 0.0033 'International Tables Vol C Tables 4.2.6.8 and 6.1.1.4'
Cl Cl 0.1484 0.1585 'International Tables Vol C Tables 4.2.6.8 and 6.1.1.4'

loop_
_geom_angle_atom_site_label_1
_geom_angle_atom_site_label_2
_geom_angle_atom_site_label_3
_geom_angle_site_symmetry_1
_geom_angle_site_symmetry_3
_geom_angle
_geom_angle_publ_flag
C1 C1 C1 20 21 119.997(3) ?
C1 C1 C2 20 . 119.961(16) ?
C1 C1 C2 21 . 119.960(16) ?
C1 C1 Cl1 20 . 119.988(8) ?
C1 C1 Cl1 21 . 119.987(8) ?
N1 C2 C1 . . 179.2(10) ?

loop_
_geom_bond_atom_site_label_1
_geom_bond_atom_site_label_2
_geom_bond_site_symmetry_2
_geom_bond_distance
_geom_bond_publ_flag
Cl1 C1 . 1.71301(18) ?
C1 C1 20 1.3953(8) ?
C1 C1 21 1.3953(8) ?
C1 C2 . 1.44502(16) ?
C2 N1 . 1.14202(14) ?
